data_4305561
loop_
_publ_author_name
'Brendan F. Abrahams'
'Berin A. Boughton'
'Haozhen Choy'
'Oliver Clarke'
'Martin J. Grannas'
'David J. Price'
'Richard Robson'

_publ_section_title
;
Trianionic Organoborate Triangles
;
_journal_name_full 'Inorganic Chemistry'
_journal_page_first 9797
_journal_page_last 9803
_journal_paper_doi 10.1021/ic800544j
_journal_volume 47
_journal_year 2008
_chemical_formula_sum 'C93 H133 B3 N6 O17'
_chemical_formula_weight 1639.48
_chemical_name_systematic
;
 ?
;
_space_group_IT_number 2
_symmetry_cell_setting triclinic
_symmetry_space_group_name_Hall '-P 1'
_symmetry_space_group_name_H-M 'P -1'
_atom_sites_solution_hydrogens geom
_atom_sites_solution_primary direct
_atom_sites_solution_secondary difmap
_audit_creation_method SHELXL-97
_cell_angle_alpha 111.261(2)
_cell_angle_beta 100.393(2)
_cell_angle_gamma 93.644(2)
_cell_formula_units_Z 2
_cell_length_a 15.7426(16)
_cell_length_b 17.3848(18)
_cell_length_c 18.338(2)
_cell_measurement_reflns_used 2354
_cell_measurement_temperature 130(2)
_cell_measurement_theta_max 20.99
_cell_measurement_theta_min 2.36
_cell_volume 4554.7(8)
_computing_cell_refinement 'Bruker SMART'
_computing_data_collection 'Bruker SMART'
_computing_data_reduction 'Bruker SAINT'
_computing_structure_refinement 'SHELXL-97 (Sheldrick, 1997)'
_computing_structure_solution 'Bruker SHELXTL'
_diffrn_ambient_temperature 130(2)
_diffrn_measured_fraction_theta_full 0.935
_diffrn_measured_fraction_theta_max 0.935
_diffrn_radiation_monochromator graphite
_diffrn_radiation_source 'fine-focus sealed tube'
_diffrn_radiation_type MoK\a
_diffrn_radiation_wavelength 0.71073
_diffrn_reflns_av_R_equivalents 0.0655
_diffrn_reflns_av_sigmaI/netI 0.2155
_diffrn_reflns_limit_h_max 20
_diffrn_reflns_limit_h_min -14
_diffrn_reflns_limit_k_max 18
_diffrn_reflns_limit_k_min -22
_diffrn_reflns_limit_l_max 23
_diffrn_reflns_limit_l_min -23
_diffrn_reflns_number 28560
_diffrn_reflns_theta_full 27.62
_diffrn_reflns_theta_max 27.62
_diffrn_reflns_theta_min 1.33
_exptl_absorpt_coefficient_mu 0.081
_exptl_absorpt_correction_type none
_exptl_crystal_colour colourless
_exptl_crystal_density_diffrn 1.195
_exptl_crystal_density_method 'not measured'
_exptl_crystal_description parallelapiped
_exptl_crystal_F_000 1768
_exptl_crystal_size_max 0.50
_exptl_crystal_size_mid 0.30
_exptl_crystal_size_min 0.10
_refine_diff_density_max 0.513
_refine_diff_density_min -0.385
_refine_diff_density_rms 0.064
_refine_ls_extinction_method none
_refine_ls_goodness_of_fit_ref 0.890
_refine_ls_hydrogen_treatment mixed
_refine_ls_matrix_type full
_refine_ls_number_parameters 1080
_refine_ls_number_reflns 19820
_refine_ls_number_restraints 2
_refine_ls_restrained_S_all 0.890
_refine_ls_R_factor_all 0.2254
_refine_ls_R_factor_gt 0.0891
_refine_ls_shift/su_max 0.001
_refine_ls_shift/su_mean 0.000
_refine_ls_structure_factor_coef Fsqd
_refine_ls_weighting_details 'calc w=1/[\s^2^(Fo^2^)+(0.0954P)^2^+0.0000P] where P=(Fo^2^+2Fc^2^)/3'
_refine_ls_weighting_scheme calc
_refine_ls_wR_factor_gt 0.2045
_refine_ls_wR_factor_ref 0.2553
_reflns_number_gt 6744
_reflns_number_total 19820
_reflns_threshold_expression >2sigma(I)
_cod_data_source_file ic800544j_si_002_4.cif
_cod_data_source_block dp691m
_cod_depositor_comments
;
The following automatic conversions were performed:
'_symmetry_cell_setting' value 'Triclinic' changed to 'triclinic'
according to '/home/saulius/struct/CIF-dictionaries/cif_core.dic'
dictionary named 'cif_core.dic' version 2.4.1 from 2010-06-29.

Automatic conversion script
Id: cif_fix_enum 1527 2010-12-29 10:47:43Z saulius 
;
_cod_original_cell_volume 4554.8(8)
_cod_database_code 4305561

loop_
_symmetry_equiv_pos_as_xyz
'x, y, z'
'-x, -y, -z'

loop_
_atom_site_label
_atom_site_type_symbol
_atom_site_fract_x
_atom_site_fract_y
_atom_site_fract_z
_atom_site_U_iso_or_equiv
_atom_site_adp_type
_atom_site_occupancy
_atom_site_symmetry_multiplicity
_atom_site_calc_flag
_atom_site_refinement_flags
_atom_site_disorder_assembly
_atom_site_disorder_group
O1 O 0.26386(18) 0.43827(17) 0.02359(16) 0.0343(8) Uani 1 1 d . . .
O2 O 0.17619(19) 0.39586(18) 0.09735(16) 0.0378(8) Uani 1 1 d . . .
O3 O 0.32198(19) 0.47679(18) 0.16805(16) 0.0365(8) Uani 1 1 d . . .
O4 O 0.21008(19) 0.54543(18) 0.12742(17) 0.0405(8) Uani 1 1 d . . .
O5 O 0.3636(2) 0.86974(19) 0.07844(18) 0.0480(9) Uani 1 1 d . . .
O6 O 0.3026(2) 0.9932(2) 0.1255(2) 0.0537(10) Uani 1 1 d . . .
O7 O 0.3896(2) 0.9733(2) 0.02171(19) 0.0531(10) Uani 1 1 d . . .
O8 O 0.2485(2) 0.89933(19) -0.01497(19) 0.0491(9) Uani 1 1 d . . .
O9 O 0.18958(19) 0.55108(17) -0.32605(17) 0.0398(8) Uani 1 1 d . . .
O10 O 0.05425(19) 0.52388(18) -0.41531(17) 0.0412(9) Uani 1 1 d . . .
O11 O 0.13761(19) 0.40662(17) -0.41874(16) 0.0369(8) Uani 1 1 d . . .
O12 O 0.0680(2) 0.46514(17) -0.31175(16) 0.0370(8) Uani 1 1 d . . .
O13 O -0.0440(3) 0.5821(4) -0.1933(3) 0.0948(16) Uani 1 1 d D . .
N1 N 0.2825(3) 0.6618(3) -0.0286(3) 0.0625(13) Uani 1 1 d . . .
H1 H 0.3396 0.6814 0.0005 0.075 Uiso 1 1 calc R . .
N2 N 0.1288(3) 0.6096(3) -0.1066(3) 0.0674(14) Uani 1 1 d . . .
N3 N 0.3408(3) 0.1999(3) 0.0926(3) 0.0721(15) Uani 1 1 d . . .
N4 N 0.4369(3) 0.2467(3) 0.0162(3) 0.0717(15) Uani 1 1 d . . .
H4 H 0.4718 0.2634 -0.0127 0.086 Uiso 1 1 calc R . .
N5 N 0.1389(3) 0.4977(3) 0.3483(3) 0.0665(14) Uani 1 1 d . . .
H5 H 0.0883 0.4777 0.3082 0.080 Uiso 1 1 calc R . .
N6 N 0.2772(3) 0.5504(3) 0.4574(3) 0.0706(15) Uani 1 1 d . . .
C1 C 0.2711(3) 0.6009(3) 0.1914(2) 0.0359(12) Uani 1 1 d . . .
C2 C 0.3369(3) 0.5606(3) 0.2151(3) 0.0371(12) Uani 1 1 d . . .
C3 C 0.4071(3) 0.6027(3) 0.2794(3) 0.0373(12) Uani 1 1 d . . .
H3 H 0.4515 0.5746 0.2966 0.045 Uiso 1 1 calc R . .
C4 C 0.4081(3) 0.6887(3) 0.3172(2) 0.0368(12) Uani 1 1 d . . .
C5 C 0.3426(3) 0.7289(3) 0.2924(2) 0.0369(12) Uani 1 1 d . . .
C6 C 0.2713(3) 0.6859(3) 0.2295(2) 0.0357(12) Uani 1 1 d . . .
H6 H 0.2255 0.7134 0.2137 0.043 Uiso 1 1 calc R . .
C7 C 0.4747(3) 0.7490(3) 0.3887(3) 0.0446(14) Uani 1 1 d . . .
C8 C 0.5685(3) 0.7314(3) 0.3882(3) 0.0580(16) Uani 1 1 d . . .
H8A H 0.5757 0.6796 0.3970 0.087 Uiso 1 1 calc R . .
H8B H 0.6087 0.7776 0.4310 0.087 Uiso 1 1 calc R . .
H8C H 0.5813 0.7257 0.3363 0.087 Uiso 1 1 calc R . .
C9 C 0.4517(4) 0.7496(3) 0.4672(3) 0.0600(17) Uani 1 1 d . . .
H9A H 0.4542 0.6942 0.4693 0.090 Uiso 1 1 calc R . .
H9B H 0.3928 0.7641 0.4690 0.090 Uiso 1 1 calc R . .
H9C H 0.4936 0.7909 0.5131 0.090 Uiso 1 1 calc R . .
C10 C 0.4610(3) 0.8323(3) 0.3776(3) 0.0411(13) Uani 1 1 d . . .
H10A H 0.4735 0.8793 0.4303 0.049 Uiso 1 1 calc R . .
H10B H 0.5004 0.8431 0.3450 0.049 Uiso 1 1 calc R . .
C11 C 0.3649(3) 0.8228(3) 0.3347(3) 0.0393(12) Uani 1 1 d . . .
C12 C 0.3026(3) 0.8660(3) 0.3892(3) 0.0485(14) Uani 1 1 d . . .
H12A H 0.2444 0.8318 0.3703 0.058 Uiso 1 1 calc R . .
H12B H 0.3261 0.8718 0.4451 0.058 Uiso 1 1 calc R . .
C13 C 0.2951(3) 0.9522(3) 0.3858(3) 0.0494(14) Uani 1 1 d . . .
C14 C 0.3663(3) 1.0205(3) 0.4506(3) 0.0521(15) Uani 1 1 d . . .
H14A H 0.4240 1.0037 0.4459 0.078 Uiso 1 1 calc R . .
H14B H 0.3569 1.0277 0.5039 0.078 Uiso 1 1 calc R . .
H14C H 0.3630 1.0732 0.4429 0.078 Uiso 1 1 calc R . .
C15 C 0.2050(3) 0.9783(4) 0.3951(3) 0.0671(18) Uani 1 1 d . . .
H15A H 0.2015 1.0319 0.3891 0.101 Uiso 1 1 calc R . .
H15B H 0.1964 0.9839 0.4483 0.101 Uiso 1 1 calc R . .
H15C H 0.1596 0.9359 0.3538 0.101 Uiso 1 1 calc R . .
C16 C 0.3126(3) 0.9364(3) 0.3032(3) 0.0402(12) Uani 1 1 d . . .
C17 C 0.2939(3) 0.9857(3) 0.2573(3) 0.0488(14) Uani 1 1 d . . .
H17 H 0.2680 1.0350 0.2764 0.059 Uiso 1 1 calc R . .
C18 C 0.3156(3) 0.9577(3) 0.1824(3) 0.0430(13) Uani 1 1 d . . .
C19 C 0.3526(3) 0.8864(3) 0.1540(3) 0.0411(13) Uani 1 1 d . . .
C20 C 0.3742(3) 0.8395(3) 0.2004(3) 0.0384(12) Uani 1 1 d . . .
H20 H 0.4025 0.7917 0.1822 0.046 Uiso 1 1 calc R . .
C21 C 0.3518(3) 0.8669(3) 0.2757(3) 0.0374(12) Uani 1 1 d . . .
C22 C 0.3575(3) 0.9491(3) -0.0592(3) 0.0461(14) Uani 1 1 d . . .
C23 C 0.3994(3) 0.9607(3) -0.1145(3) 0.0440(14) Uani 1 1 d . . .
H23 H 0.4564 0.9908 -0.0991 0.053 Uiso 1 1 calc R . .
C24 C 0.3538(3) 0.9258(3) -0.1956(3) 0.0404(13) Uani 1 1 d . . .
C25 C 0.2685(3) 0.8848(3) -0.2162(3) 0.0400(13) Uani 1 1 d . . .
C26 C 0.2262(3) 0.8737(3) -0.1592(3) 0.0418(13) Uani 1 1 d . . .
H26 H 0.1686 0.8449 -0.1739 0.050 Uiso 1 1 calc R . .
C27 C 0.2728(3) 0.9069(3) -0.0795(3) 0.0416(13) Uani 1 1 d . . .
C28 C 0.3844(3) 0.9274(3) -0.2689(3) 0.0457(14) Uani 1 1 d . . .
C29 C 0.4751(3) 0.9063(4) -0.2698(3) 0.0631(17) Uani 1 1 d . . .
H29A H 0.5164 0.9497 -0.2253 0.095 Uiso 1 1 calc R . .
H29B H 0.4895 0.9027 -0.3207 0.095 Uiso 1 1 calc R . .
H29C H 0.4786 0.8526 -0.2642 0.095 Uiso 1 1 calc R . .
C30 C 0.3798(4) 1.0154(3) -0.2725(3) 0.0616(17) Uani 1 1 d . . .
H30A H 0.3204 1.0290 -0.2718 0.092 Uiso 1 1 calc R . .
H30B H 0.3954 1.0153 -0.3218 0.092 Uiso 1 1 calc R . .
H30C H 0.4206 1.0570 -0.2260 0.092 Uiso 1 1 calc R . .
C31 C 0.3162(3) 0.8598(3) -0.3386(3) 0.0493(14) Uani 1 1 d . . .
H31A H 0.3400 0.8063 -0.3567 0.059 Uiso 1 1 calc R . .
H31B H 0.3021 0.8773 -0.3846 0.059 Uiso 1 1 calc R . .
C32 C 0.2317(3) 0.8487(3) -0.3068(3) 0.0404(13) Uani 1 1 d . . .
C33 C 0.1548(3) 0.8904(3) -0.3338(3) 0.0450(14) Uani 1 1 d . . .
H33A H 0.1760 0.9329 -0.3530 0.054 Uiso 1 1 calc R . .
H33B H 0.1276 0.9183 -0.2882 0.054 Uiso 1 1 calc R . .
C34 C 0.0867(3) 0.8215(3) -0.4027(3) 0.0413(13) Uani 1 1 d . . .
C35 C -0.0064(3) 0.8375(3) -0.3964(3) 0.0527(15) Uani 1 1 d . . .
H35A H -0.0476 0.7939 -0.4410 0.079 Uiso 1 1 calc R . .
H35B H -0.0148 0.8920 -0.3986 0.079 Uiso 1 1 calc R . .
H35C H -0.0166 0.8367 -0.3455 0.079 Uiso 1 1 calc R . .
C36 C 0.1013(3) 0.8137(3) -0.4859(3) 0.0474(14) Uani 1 1 d . . .
H36A H 0.1610 0.8027 -0.4894 0.071 Uiso 1 1 calc R . .
H36B H 0.0924 0.8658 -0.4934 0.071 Uiso 1 1 calc R . .
H36C H 0.0599 0.7677 -0.5276 0.071 Uiso 1 1 calc R . .
C37 C 0.1087(3) 0.7433(3) -0.3871(3) 0.0352(12) Uani 1 1 d . . .
C38 C 0.0581(3) 0.6639(3) -0.4191(3) 0.0372(12) Uani 1 1 d . . .
H38 H 0.0036 0.6523 -0.4558 0.045 Uiso 1 1 calc R . .
C39 C 0.0914(3) 0.6044(3) -0.3948(2) 0.0327(11) Uani 1 1 d . . .
C40 C 0.1728(3) 0.6203(3) -0.3421(3) 0.0330(11) Uani 1 1 d . . .
C41 C 0.2235(3) 0.6962(3) -0.3126(3) 0.0365(12) Uani 1 1 d . . .
H41 H 0.2792 0.7065 -0.2778 0.044 Uiso 1 1 calc R . .
C42 C 0.1893(3) 0.7582(3) -0.3361(2) 0.0353(12) Uani 1 1 d . . .
C43 C 0.0852(3) 0.3863(2) -0.3181(2) 0.0302(11) Uani 1 1 d . . .
C44 C 0.1266(3) 0.3520(3) -0.3815(2) 0.0301(11) Uani 1 1 d . . .
C45 C 0.1533(3) 0.2751(3) -0.3991(2) 0.0328(11) Uani 1 1 d . . .
H45 H 0.1801 0.2513 -0.4431 0.039 Uiso 1 1 calc R . .
C46 C 0.1389(3) 0.2328(3) -0.3485(2) 0.0281(11) Uani 1 1 d . . .
C47 C 0.0984(3) 0.2675(3) -0.2852(2) 0.0277(10) Uani 1 1 d . . .
C48 C 0.0696(3) 0.3456(3) -0.2687(2) 0.0285(10) Uani 1 1 d . . .
H48 H 0.0410 0.3691 -0.2260 0.034 Uiso 1 1 calc R . .
C49 C 0.1597(3) 0.1469(2) -0.3555(2) 0.0280(10) Uani 1 1 d . . .
C50 C 0.2475(3) 0.1288(3) -0.3785(3) 0.0413(13) Uani 1 1 d . . .
H50A H 0.2468 0.1325 -0.4307 0.062 Uiso 1 1 calc R . .
H50B H 0.2572 0.0727 -0.3816 0.062 Uiso 1 1 calc R . .
H50C H 0.2945 0.1698 -0.3378 0.062 Uiso 1 1 calc R . .
C51 C 0.0867(3) 0.0800(3) -0.4189(2) 0.0363(12) Uani 1 1 d . . .
H51A H 0.0300 0.0925 -0.4064 0.054 Uiso 1 1 calc R . .
H51B H 0.0962 0.0250 -0.4183 0.054 Uiso 1 1 calc R . .
H51C H 0.0878 0.0800 -0.4722 0.054 Uiso 1 1 calc R . .
C52 C 0.1595(3) 0.1521(3) -0.2693(2) 0.0309(11) Uani 1 1 d . . .
H52A H 0.1403 0.0963 -0.2704 0.037 Uiso 1 1 calc R . .
H52B H 0.2190 0.1723 -0.2352 0.037 Uiso 1 1 calc R . .
C53 C 0.0964(3) 0.2131(3) -0.2354(2) 0.0267(10) Uani 1 1 d . . .
C54 C 0.0042(3) 0.1717(3) -0.2409(2) 0.0321(11) Uani 1 1 d . . .
H54A H -0.0089 0.1156 -0.2842 0.039 Uiso 1 1 calc R . .
H54B H -0.0402 0.2058 -0.2528 0.039 Uiso 1 1 calc R . .
C55 C 0.0032(3) 0.1653(3) -0.1590(2) 0.0343(12) Uani 1 1 d . . .
C56 C 0.0302(3) 0.0821(3) -0.1565(3) 0.0539(16) Uani 1 1 d . . .
H56A H 0.0900 0.0783 -0.1644 0.081 Uiso 1 1 calc R . .
H56B H -0.0095 0.0354 -0.1992 0.081 Uiso 1 1 calc R . .
H56C H 0.0272 0.0798 -0.1044 0.081 Uiso 1 1 calc R . .
C57 C -0.0866(3) 0.1751(3) -0.1385(3) 0.0515(15) Uani 1 1 d . . .
H57A H -0.0861 0.1679 -0.0879 0.077 Uiso 1 1 calc R . .
H57B H -0.1308 0.1329 -0.1814 0.077 Uiso 1 1 calc R . .
H57C H -0.1004 0.2308 -0.1332 0.077 Uiso 1 1 calc R . .
C58 C 0.0729(3) 0.2376(3) -0.1030(2) 0.0299(11) Uani 1 1 d . . .
C59 C 0.0875(3) 0.2779(3) -0.0190(2) 0.0338(11) Uani 1 1 d . . .
H59 H 0.0536 0.2598 0.0112 0.041 Uiso 1 1 calc R . .
C60 C 0.1530(3) 0.3442(3) 0.0173(2) 0.0302(11) Uani 1 1 d . . .
C61 C 0.2055(3) 0.3698(3) -0.0255(2) 0.0283(11) Uani 1 1 d . . .
C62 C 0.1935(3) 0.3305(2) -0.1079(2) 0.0247(10) Uani 1 1 d . . .
H62 H 0.2291 0.3480 -0.1372 0.030 Uiso 1 1 calc R . .
C63 C 0.1259(3) 0.2637(2) -0.1454(2) 0.0264(10) Uani 1 1 d . . .
C70 C 0.2228(4) 0.6873(5) 0.0261(3) 0.089(2) Uani 1 1 d . . .
H70A H 0.2271 0.7488 0.0496 0.107 Uiso 1 1 calc R . .
H70B H 0.2373 0.6671 0.0702 0.107 Uiso 1 1 calc R . .
C71 C 0.1335(4) 0.6497(6) -0.0223(4) 0.154(4) Uani 1 1 d . . .
H71A H 0.1103 0.6083 -0.0028 0.185 Uiso 1 1 calc R . .
H71B H 0.0954 0.6939 -0.0136 0.185 Uiso 1 1 calc R . .
C72 C 0.2721(5) 0.5687(4) -0.0676(4) 0.099(3) Uani 1 1 d . . .
H72A H 0.3158 0.5514 -0.1009 0.119 Uiso 1 1 calc R . .
H72B H 0.2804 0.5440 -0.0264 0.119 Uiso 1 1 calc R . .
C73 C 0.1818(5) 0.5404(4) -0.1188(4) 0.097(3) Uani 1 1 d . . .
H73A H 0.1853 0.5161 -0.1759 0.116 Uiso 1 1 calc R . .
H73B H 0.1528 0.4962 -0.1059 0.116 Uiso 1 1 calc R . .
C74 C 0.2652(4) 0.6956(3) -0.0936(3) 0.0608(16) Uani 1 1 d . . .
H74A H 0.3011 0.6724 -0.1334 0.073 Uiso 1 1 calc R . .
H74B H 0.2794 0.7571 -0.0707 0.073 Uiso 1 1 calc R . .
C75 C 0.1699(4) 0.6698(4) -0.1323(4) 0.084(2) Uani 1 1 d . . .
H75A H 0.1398 0.7198 -0.1189 0.101 Uiso 1 1 calc R . .
H75B H 0.1630 0.6452 -0.1912 0.101 Uiso 1 1 calc R . .
C80 C 0.4109(4) 0.3203(3) 0.0739(4) 0.0647(17) Uani 1 1 d . . .
H80A H 0.3806 0.3526 0.0451 0.078 Uiso 1 1 calc R . .
H80B H 0.4635 0.3567 0.1122 0.078 Uiso 1 1 calc R . .
C81 C 0.3509(4) 0.2940(3) 0.1195(4) 0.0626(17) Uani 1 1 d . . .
H81A H 0.3759 0.3204 0.1779 0.075 Uiso 1 1 calc R . .
H81B H 0.2932 0.3121 0.1086 0.075 Uiso 1 1 calc R . .
C82 C 0.3575(5) 0.1918(4) -0.0392(4) 0.093(2) Uani 1 1 d . . .
H82A H 0.3746 0.1434 -0.0797 0.112 Uiso 1 1 calc R . .
H82B H 0.3241 0.2228 -0.0677 0.112 Uiso 1 1 calc R . .
C83 C 0.3009(4) 0.1617(4) 0.0057(4) 0.088(2) Uani 1 1 d . . .
H83A H 0.2418 0.1773 -0.0046 0.105 Uiso 1 1 calc R . .
H83B H 0.2954 0.1002 -0.0129 0.105 Uiso 1 1 calc R . .
C84 C 0.4855(4) 0.1994(4) 0.0592(4) 0.081(2) Uani 1 1 d . . .
H84A H 0.5400 0.2345 0.0949 0.097 Uiso 1 1 calc R . .
H84B H 0.5013 0.1492 0.0198 0.097 Uiso 1 1 calc R . .
C85 C 0.4300(4) 0.1735(3) 0.1083(4) 0.0669(18) Uani 1 1 d . . .
H85A H 0.4243 0.1123 0.0930 0.080 Uiso 1 1 calc R . .
H85B H 0.4579 0.2005 0.1661 0.080 Uiso 1 1 calc R . .
C86 C 0.2220(4) 0.4861(4) 0.4692(3) 0.0671(17) Uani 1 1 d . . .
H86A H 0.2051 0.5106 0.5214 0.080 Uiso 1 1 calc R . .
H86B H 0.2558 0.4404 0.4706 0.080 Uiso 1 1 calc R . .
C87 C 0.1414(4) 0.4513(4) 0.4037(4) 0.0729(18) Uani 1 1 d . . .
H87A H 0.0890 0.4575 0.4270 0.088 Uiso 1 1 calc R . .
H87B H 0.1417 0.3912 0.3735 0.088 Uiso 1 1 calc R . .
C88 C 0.2994(4) 0.5111(5) 0.3794(4) 0.101(3) Uani 1 1 d . . .
H88A H 0.3286 0.4621 0.3784 0.121 Uiso 1 1 calc R . .
H88B H 0.3405 0.5511 0.3711 0.121 Uiso 1 1 calc R . .
C89 C 0.2172(4) 0.4835(6) 0.3116(4) 0.113(3) Uani 1 1 d . . .
H89A H 0.2193 0.5161 0.2773 0.136 Uiso 1 1 calc R . .
H89B H 0.2137 0.4237 0.2778 0.136 Uiso 1 1 calc R . .
C90 C 0.2284(4) 0.6178(4) 0.4581(4) 0.089(2) Uani 1 1 d . . .
H90A H 0.2635 0.6591 0.4460 0.106 Uiso 1 1 calc R . .
H90B H 0.2174 0.6459 0.5124 0.106 Uiso 1 1 calc R . .
C91 C 0.1401(4) 0.5872(4) 0.3962(4) 0.084(2) Uani 1 1 d . . .
H91A H 0.0911 0.5949 0.4240 0.100 Uiso 1 1 calc R . .
H91B H 0.1345 0.6192 0.3609 0.100 Uiso 1 1 calc R . .
B1 B 0.2442(4) 0.4650(3) 0.1048(3) 0.0351(14) Uani 1 1 d . . .
B2 B 0.3263(4) 0.9334(4) 0.0524(4) 0.0519(18) Uani 1 1 d . . .
B3 B 0.1114(4) 0.4868(4) -0.3692(3) 0.0386(14) Uani 1 1 d . . .
O14 O 0.4518(3) 0.6879(3) 0.0503(2) 0.0815(13) Uiso 1 1 d . . .
O16 O 0.2253(5) 0.1292(4) 0.1421(4) 0.120 Uiso 0.827(8) 1 d P . .
O15 O 0.4460(5) 0.5864(6) 0.5706(6) 0.120 Uiso 0.702(10) 1 d P . .
C93 C 0.5651(7) 0.6828(9) 0.1630(8) 0.120 Uiso 0.785(16) 1 d P . .
C92 C 0.4792(7) 0.6211(6) 0.0760(6) 0.120 Uiso 0.870(13) 1 d P . .
C96 C 0.4466(7) 0.5120(7) 0.5876(7) 0.120 Uiso 0.783(13) 1 d P . .
C99 C 0.4571(7) 0.6554(8) 0.7266(7) 0.120 Uiso 0.716(12) 1 d P . .
O17 O 0.3483(5) 0.5501(5) 0.7589(4) 0.120 Uiso 0.722(8) 1 d P . .
C117 C 0.0136(9) 0.5441(9) 0.0686(8) 0.120 Uiso 0.663(13) 1 d P . .
C98 C 0.4159(11) 0.5759(11) 0.7312(11) 0.120 Uiso 0.531(13) 1 d P . .
C95 C 0.5961(9) 0.5917(9) 0.1704(9) 0.120 Uiso 0.591(12) 1 d P . .
C102 C 0.1051(13) 0.0939(14) 0.0867(14) 0.120 Uiso 0.492(17) 1 d P . .
C97 C 0.3898(12) 0.5139(13) 0.6529(12) 0.120 Uiso 0.447(13) 1 d P . .
C116 C 0.3475(10) 0.4511(10) -0.2614(9) 0.120 Uiso 0.529(12) 1 d P . .
C101 C 0.1439(18) 0.1246(16) 0.1477(17) 0.120 Uiso 0.392(16) 1 d P . .
O20 O 0.0650(16) 0.6099(17) 0.1042(15) 0.120 Uiso 0.221(9) 1 d P . .
C105 C 0.051(2) 0.132(2) 0.159(2) 0.120 Uiso 0.273(14) 1 d P . .
C100 C 0.4308(10) 0.6304(11) 0.6275(12) 0.120 Uiso 0.567(16) 1 d P . .
C106 C 0.0264(13) 0.2089(15) 0.1715(15) 0.120 Uiso 0.525(19) 1 d P . .
C107 C 0.001(2) 0.115(2) 0.093(2) 0.120 Uiso 0.271(13) 1 d P . .
C104 C 0.061(2) -0.033(2) -0.004(2) 0.120 Uiso 0.279(13) 1 d P . .
C108 C -0.072(2) 0.125(2) 0.042(2) 0.120 Uiso 0.258(13) 1 d P . .
C112 C 0.0196(13) 0.2417(15) 0.2304(17) 0.120 Uiso 0.420(18) 1 d P . .
C113 C 0.1170(17) 0.2119(19) 0.1839(14) 0.120 Uiso 0.378(16) 1 d P . .
C114 C 0.0786(18) 0.2663(19) 0.1975(15) 0.120 Uiso 0.382(18) 1 d P . .
C110 C 0.3168(8) 0.2732(8) 0.3721(8) 0.120 Uiso 0.771(15) 1 d P . .
C109 C 0.3690(9) 0.2366(8) 0.3324(8) 0.120 Uiso 0.718(14) 1 d P . .
O18 O 0.4332(5) 0.2912(5) 0.3075(5) 0.120 Uiso 0.627(8) 1 d P . .
O19 O 0.386(2) 0.342(2) 0.4003(19) 0.120 Uiso 0.166(8) 1 d P . .
C115 C 0.2520(5) 0.2336(5) 0.3959(5) 0.120 Uiso 1 1 d . . .
C103 C 0.117(2) 0.018(3) 0.056(2) 0.120 Uiso 0.253(15) 1 d P . .
C111 C 0.7062(17) 0.7513(16) -0.2888(17) 0.120 Uiso 0.327(13) 1 d P . .
C94 C 0.5533(12) 0.6251(12) 0.1084(12) 0.120 Uiso 0.570(17) 1 d P . .
H13A H 0.0144(16) 0.594(4) -0.168(3) 0.10(2) Uiso 1 1 d D . .
H13B H -0.077(5) 0.585(6) -0.156(4) 0.19(4) Uiso 1 1 d D . .

loop_
_atom_site_aniso_label
_atom_site_aniso_U_11
_atom_site_aniso_U_22
_atom_site_aniso_U_33
_atom_site_aniso_U_23
_atom_site_aniso_U_13
_atom_site_aniso_U_12
O1 0.0448(19) 0.0245(17) 0.0262(17) 0.0080(14) -0.0013(14) -0.0101(14)
O2 0.049(2) 0.0315(19) 0.0215(16) 0.0033(15) -0.0009(14) -0.0054(15)
O3 0.044(2) 0.0291(19) 0.0261(17) 0.0063(15) -0.0050(14) -0.0031(15)
O4 0.047(2) 0.0238(18) 0.0313(18) -0.0001(15) -0.0122(15) -0.0031(15)
O5 0.082(3) 0.0257(19) 0.0275(18) 0.0058(16) -0.0002(17) 0.0094(17)
O6 0.069(2) 0.030(2) 0.044(2) 0.0044(18) -0.0121(18) 0.0076(17)
O7 0.065(2) 0.032(2) 0.047(2) 0.0145(18) -0.0218(18) -0.0076(17)
O8 0.065(2) 0.030(2) 0.038(2) 0.0101(17) -0.0129(17) -0.0060(17)
O9 0.058(2) 0.0177(17) 0.0351(18) 0.0131(15) -0.0128(15) -0.0052(15)
O10 0.055(2) 0.0230(18) 0.0377(19) 0.0160(16) -0.0143(15) -0.0095(15)
O11 0.062(2) 0.0213(17) 0.0283(17) 0.0137(15) 0.0051(15) -0.0007(15)
O12 0.063(2) 0.0152(16) 0.0294(17) 0.0077(14) 0.0029(15) 0.0061(15)
O13 0.068(3) 0.141(5) 0.050(3) 0.009(3) 0.012(3) 0.003(3)
N1 0.082(4) 0.047(3) 0.058(3) 0.026(3) 0.003(3) 0.001(3)
N2 0.079(4) 0.066(4) 0.036(3) 0.000(3) 0.006(2) -0.009(3)
N3 0.072(4) 0.031(3) 0.095(4) 0.017(3) -0.012(3) 0.007(2)
N4 0.078(4) 0.072(4) 0.070(4) 0.030(3) 0.013(3) 0.033(3)
N5 0.057(3) 0.075(4) 0.054(3) 0.016(3) 0.005(2) -0.010(3)
N6 0.072(4) 0.081(4) 0.064(3) 0.042(3) 0.005(3) -0.007(3)
C1 0.039(3) 0.034(3) 0.023(2) 0.007(2) -0.008(2) -0.009(2)
C2 0.045(3) 0.033(3) 0.023(2) 0.006(2) 0.001(2) -0.010(2)
C3 0.044(3) 0.035(3) 0.030(3) 0.013(2) 0.001(2) -0.003(2)
C4 0.045(3) 0.038(3) 0.021(2) 0.011(2) 0.000(2) -0.012(2)
C5 0.045(3) 0.032(3) 0.023(2) 0.004(2) -0.001(2) -0.009(2)
C6 0.041(3) 0.032(3) 0.026(2) 0.003(2) 0.002(2) 0.002(2)
C7 0.041(3) 0.044(3) 0.032(3) 0.006(3) -0.005(2) -0.018(2)
C8 0.053(4) 0.046(4) 0.055(4) 0.009(3) -0.010(3) -0.012(3)
C9 0.080(4) 0.058(4) 0.024(3) 0.008(3) -0.006(3) -0.026(3)
C10 0.047(3) 0.033(3) 0.024(2) -0.003(2) -0.001(2) -0.012(2)
C11 0.045(3) 0.036(3) 0.025(2) 0.002(2) 0.000(2) -0.003(2)
C12 0.053(3) 0.037(3) 0.036(3) -0.005(2) 0.006(2) -0.007(3)
C13 0.043(3) 0.042(3) 0.036(3) -0.009(3) -0.001(2) -0.007(3)
C14 0.047(3) 0.040(3) 0.037(3) -0.014(2) -0.003(2) -0.006(3)
C15 0.036(3) 0.070(4) 0.062(4) -0.009(3) 0.007(3) -0.002(3)
C16 0.036(3) 0.029(3) 0.037(3) -0.002(2) -0.004(2) -0.007(2)
C17 0.034(3) 0.029(3) 0.049(3) -0.018(3) -0.004(2) -0.001(2)
C18 0.047(3) 0.023(3) 0.043(3) 0.003(3) -0.008(3) 0.003(2)
C19 0.048(3) 0.029(3) 0.030(3) -0.001(2) -0.003(2) -0.002(2)
C20 0.046(3) 0.025(3) 0.029(3) -0.002(2) -0.002(2) 0.002(2)
C21 0.034(3) 0.030(3) 0.029(3) -0.007(2) -0.001(2) -0.004(2)
C22 0.059(4) 0.019(3) 0.044(3) 0.010(2) -0.024(3) -0.002(2)
C23 0.043(3) 0.018(3) 0.060(3) 0.019(3) -0.021(3) -0.007(2)
C24 0.053(3) 0.013(2) 0.049(3) 0.016(2) -0.011(3) 0.001(2)
C25 0.050(3) 0.018(2) 0.047(3) 0.018(2) -0.011(3) -0.001(2)
C26 0.047(3) 0.020(3) 0.049(3) 0.014(2) -0.013(3) -0.004(2)
C27 0.054(3) 0.017(2) 0.042(3) 0.010(2) -0.013(3) -0.004(2)
C28 0.051(3) 0.027(3) 0.050(3) 0.017(3) -0.010(3) -0.008(2)
C29 0.062(4) 0.067(4) 0.059(4) 0.031(3) -0.001(3) -0.004(3)
C30 0.077(4) 0.036(3) 0.064(4) 0.026(3) -0.013(3) -0.017(3)
C31 0.062(4) 0.032(3) 0.050(3) 0.023(3) -0.007(3) -0.010(3)
C32 0.053(3) 0.019(3) 0.040(3) 0.014(2) -0.015(2) -0.002(2)
C33 0.058(3) 0.023(3) 0.045(3) 0.015(2) -0.013(3) 0.001(2)
C34 0.054(3) 0.025(3) 0.038(3) 0.016(2) -0.013(2) 0.001(2)
C35 0.060(4) 0.033(3) 0.057(3) 0.019(3) -0.012(3) 0.008(3)
C36 0.072(4) 0.024(3) 0.046(3) 0.022(2) -0.004(3) 0.002(2)
C37 0.048(3) 0.019(2) 0.035(3) 0.014(2) -0.007(2) 0.002(2)
C38 0.046(3) 0.027(3) 0.029(3) 0.012(2) -0.013(2) -0.011(2)
C39 0.049(3) 0.018(2) 0.027(2) 0.010(2) -0.002(2) -0.003(2)
C40 0.044(3) 0.020(2) 0.031(3) 0.014(2) -0.007(2) 0.001(2)
C41 0.044(3) 0.023(3) 0.034(3) 0.012(2) -0.015(2) -0.001(2)
C42 0.048(3) 0.021(3) 0.029(3) 0.009(2) -0.010(2) 0.001(2)
C43 0.045(3) 0.014(2) 0.026(2) 0.007(2) -0.004(2) 0.000(2)
C44 0.040(3) 0.021(2) 0.025(2) 0.013(2) -0.007(2) -0.004(2)
C45 0.048(3) 0.027(3) 0.021(2) 0.008(2) 0.005(2) 0.002(2)
C46 0.036(3) 0.019(2) 0.022(2) 0.004(2) -0.003(2) -0.003(2)
C47 0.035(3) 0.020(2) 0.024(2) 0.008(2) -0.001(2) -0.003(2)
C48 0.035(3) 0.025(3) 0.023(2) 0.009(2) 0.0032(19) 0.003(2)
C49 0.041(3) 0.018(2) 0.022(2) 0.0060(19) 0.001(2) 0.005(2)
C50 0.056(3) 0.033(3) 0.033(3) 0.012(2) 0.006(2) 0.009(2)
C51 0.058(3) 0.017(2) 0.030(3) 0.008(2) 0.002(2) 0.004(2)
C52 0.041(3) 0.021(2) 0.026(2) 0.010(2) -0.004(2) 0.003(2)
C53 0.031(3) 0.021(2) 0.025(2) 0.010(2) -0.0037(19) -0.002(2)
C54 0.037(3) 0.030(3) 0.022(2) 0.012(2) -0.009(2) -0.007(2)
C55 0.043(3) 0.035(3) 0.023(2) 0.015(2) -0.003(2) -0.013(2)
C56 0.088(4) 0.027(3) 0.034(3) 0.013(2) -0.011(3) -0.019(3)
C57 0.053(4) 0.058(4) 0.026(3) 0.005(3) 0.000(2) -0.024(3)
C58 0.038(3) 0.026(3) 0.023(2) 0.013(2) -0.004(2) -0.002(2)
C59 0.044(3) 0.029(3) 0.027(2) 0.013(2) 0.000(2) -0.006(2)
C60 0.036(3) 0.025(3) 0.019(2) 0.003(2) -0.007(2) -0.002(2)
C61 0.032(3) 0.019(2) 0.027(2) 0.007(2) -0.006(2) -0.0062(19)
C62 0.027(2) 0.022(2) 0.024(2) 0.009(2) 0.0014(19) 0.0016(19)
C63 0.033(3) 0.020(2) 0.023(2) 0.010(2) -0.005(2) 0.003(2)
C70 0.079(5) 0.126(6) 0.034(3) 0.004(4) 0.014(3) -0.025(4)
C71 0.086(6) 0.246(11) 0.035(4) -0.041(5) 0.005(4) -0.049(6)
C72 0.126(6) 0.047(4) 0.114(6) 0.040(4) -0.017(5) 0.001(4)
C73 0.129(7) 0.032(4) 0.105(6) 0.025(4) -0.026(5) -0.005(4)
C74 0.096(5) 0.034(3) 0.056(4) 0.021(3) 0.016(3) 0.010(3)
C75 0.094(5) 0.064(5) 0.084(5) 0.036(4) -0.014(4) 0.000(4)
C80 0.075(4) 0.042(4) 0.074(4) 0.015(3) 0.017(3) 0.016(3)
C81 0.081(4) 0.031(3) 0.072(4) 0.021(3) 0.003(3) 0.014(3)
C82 0.097(6) 0.073(5) 0.073(5) 0.006(4) -0.027(4) 0.024(4)
C83 0.061(4) 0.057(4) 0.107(6) 0.004(4) -0.017(4) 0.008(4)
C84 0.090(5) 0.078(5) 0.077(5) 0.035(4) 0.003(4) 0.045(4)
C85 0.074(4) 0.033(3) 0.084(5) 0.023(3) -0.010(4) 0.008(3)
C86 0.087(5) 0.067(4) 0.061(4) 0.035(4) 0.028(4) 0.006(4)
C87 0.073(5) 0.053(4) 0.100(5) 0.036(4) 0.023(4) 0.001(3)
C88 0.064(5) 0.178(8) 0.069(5) 0.061(5) 0.013(4) -0.005(5)
C89 0.060(5) 0.207(10) 0.067(5) 0.039(6) 0.032(4) 0.005(5)
C90 0.089(5) 0.068(5) 0.096(5) 0.048(4) -0.033(4) -0.027(4)
C91 0.099(5) 0.047(4) 0.082(5) 0.020(4) -0.017(4) -0.018(4)
B1 0.042(4) 0.026(3) 0.028(3) 0.007(3) -0.004(3) -0.008(3)
B2 0.070(5) 0.024(3) 0.043(4) 0.005(3) -0.013(3) -0.004(3)
B3 0.053(4) 0.034(3) 0.028(3) 0.015(3) 0.003(3) -0.001(3)

loop_
_atom_type_symbol
_atom_type_description
_atom_type_scat_dispersion_real
_atom_type_scat_dispersion_imag
_atom_type_scat_source
C C 0.0033 0.0016 'International Tables Vol C Tables 4.2.6.8 and 6.1.1.4'
H H 0.0000 0.0000 'International Tables Vol C Tables 4.2.6.8 and 6.1.1.4'
B B 0.0013 0.0007 'International Tables Vol C Tables 4.2.6.8 and 6.1.1.4'
N N 0.0061 0.0033 'International Tables Vol C Tables 4.2.6.8 and 6.1.1.4'
O O 0.0106 0.0060 'International Tables Vol C Tables 4.2.6.8 and 6.1.1.4'

loop_
_geom_angle_atom_site_label_1
_geom_angle_atom_site_label_2
_geom_angle_atom_site_label_3
_geom_angle
_geom_angle_site_symmetry_1
_geom_angle_site_symmetry_3
_geom_angle_publ_flag
C61 O1 B1 107.7(3) . . ?
C61 O1 C72 108.4(2) . . ?
B1 O1 C72 120.9(3) . . ?
C60 O2 B1 106.8(3) . . ?
C2 O3 B1 105.9(3) . . ?
C1 O4 B1 106.4(4) . . ?
C19 O5 B2 107.2(4) . . ?
C18 O6 B2 106.2(4) . . ?
C22 O7 B2 106.9(4) . . ?
C27 O8 B2 106.5(4) . . ?
C27 O8 C74 88.4(3) . . ?
B2 O8 C74 103.2(3) . . ?
C40 O9 B3 106.7(3) . . ?
C39 O10 B3 107.6(3) . . ?
C44 O11 B3 106.8(3) . . ?
C43 O12 B3 106.9(4) . . ?
C43 O12 C73 88.9(2) . . ?
B3 O12 C73 115.6(3) . . ?
H13A O13 H13B 109(7) . . ?
C70 N1 C72 110.3(5) . . ?
C70 N1 C74 111.6(5) . . ?
C72 N1 C74 108.0(4) . . ?
C70 N1 H1 109.0 . . ?
C72 N1 H1 109.0 . . ?
C74 N1 H1 109.0 . . ?
C71 N2 C75 107.5(6) . . ?
C71 N2 C73 107.9(6) . . ?
C75 N2 C73 107.4(5) . . ?
C83 N3 C81 109.1(5) . . ?
C83 N3 C85 109.6(5) . . ?
C81 N3 C85 109.0(4) . . ?
C80 N4 C82 109.0(5) . . ?
C80 N4 C84 110.2(5) . . ?
C82 N4 C84 108.6(5) . . ?
C80 N4 H4 109.7 . . ?
C82 N4 H4 109.7 . . ?
C84 N4 H4 109.7 . . ?
C91 N5 C89 111.3(5) . . ?
C91 N5 C87 108.1(5) . . ?
C89 N5 C87 108.1(5) . . ?
C91 N5 H5 109.8 . . ?
C89 N5 H5 109.8 . . ?
C87 N5 H5 109.8 . . ?
C90 N6 C88 110.4(5) . . ?
C90 N6 C86 108.9(5) . . ?
C88 N6 C86 106.9(5) . . ?
O4 C1 C2 110.4(4) . . ?
O4 C1 C6 127.7(4) . . ?
C2 C1 C6 121.9(4) . . ?
O3 C2 C1 110.9(4) . . ?
O3 C2 C3 127.1(5) . . ?
C1 C2 C3 122.0(5) . . ?
C2 C3 C4 116.1(4) . . ?
C2 C3 H3 121.9 . . ?
C4 C3 H3 121.9 . . ?
C5 C4 C3 121.5(4) . . ?
C5 C4 C7 111.1(4) . . ?
C3 C4 C7 127.3(5) . . ?
C4 C5 C6 122.0(4) . . ?
C4 C5 C11 111.4(4) . . ?
C6 C5 C11 126.2(4) . . ?
C1 C6 C5 116.3(4) . . ?
C1 C6 H6 121.8 . . ?
C5 C6 H6 121.8 . . ?
C4 C7 C8 114.0(4) . . ?
C4 C7 C9 110.2(4) . . ?
C8 C7 C9 109.5(4) . . ?
C4 C7 C10 100.3(4) . . ?
C8 C7 C10 111.3(4) . . ?
C9 C7 C10 111.5(4) . . ?
C7 C8 H8A 109.5 . . ?
C7 C8 H8B 109.5 . . ?
H8A C8 H8B 109.5 . . ?
C7 C8 H8C 109.5 . . ?
H8A C8 H8C 109.5 . . ?
H8B C8 H8C 109.5 . . ?
C7 C9 H9A 109.5 . . ?
C7 C9 H9B 109.5 . . ?
H9A C9 H9B 109.5 . . ?
C7 C9 H9C 109.5 . . ?
H9A C9 H9C 109.5 . . ?
H9B C9 H9C 109.5 . . ?
C11 C10 C7 107.0(4) . . ?
C11 C10 H10A 110.3 . . ?
C7 C10 H10A 110.3 . . ?
C11 C10 H10B 110.3 . . ?
C7 C10 H10B 110.3 . . ?
H10A C10 H10B 108.6 . . ?
C5 C11 C21 111.9(4) . . ?
C5 C11 C10 101.7(4) . . ?
C21 C11 C10 113.5(4) . . ?
C5 C11 C12 115.4(4) . . ?
C21 C11 C12 99.3(4) . . ?
C10 C11 C12 115.7(4) . . ?
C5 C11 B1 12.2(2) . . ?
C21 C11 B1 99.9(2) . . ?
C10 C11 B1 109.7(3) . . ?
C12 C11 B1 117.2(3) . . ?
C5 C11 B2 101.7(2) . . ?
C21 C11 B2 11.4(2) . . ?
C10 C11 B2 112.5(3) . . ?
C12 C11 B2 109.0(3) . . ?
B1 C11 B2 89.94(9) . . ?
C13 C12 C11 108.5(4) . . ?
C13 C12 H12A 110.0 . . ?
C11 C12 H12A 110.0 . . ?
C13 C12 H12B 110.0 . . ?
C11 C12 H12B 110.0 . . ?
H12A C12 H12B 108.4 . . ?
C16 C13 C12 100.2(4) . . ?
C16 C13 C15 113.7(4) . . ?
C12 C13 C15 111.9(4) . . ?
C16 C13 C14 109.9(4) . . ?
C12 C13 C14 112.1(4) . . ?
C15 C13 C14 108.9(4) . . ?
C13 C14 H14A 109.5 . . ?
C13 C14 H14B 109.5 . . ?
H14A C14 H14B 109.5 . . ?
C13 C14 H14C 109.5 . . ?
H14A C14 H14C 109.5 . . ?
H14B C14 H14C 109.5 . . ?
C13 C15 H15A 109.5 . . ?
C13 C15 H15B 109.5 . . ?
H15A C15 H15B 109.5 . . ?
C13 C15 H15C 109.5 . . ?
H15A C15 H15C 109.5 . . ?
H15B C15 H15C 109.5 . . ?
C21 C16 C17 121.1(5) . . ?
C21 C16 C13 112.0(5) . . ?
C17 C16 C13 126.9(5) . . ?
C18 C17 C16 116.2(5) . . ?
C18 C17 H17 121.9 . . ?
C16 C17 H17 121.9 . . ?
C19 C18 O6 109.7(5) . . ?
C19 C18 C17 122.5(5) . . ?
O6 C18 C17 127.7(5) . . ?
O5 C19 C18 111.9(4) . . ?
O5 C19 C20 126.8(5) . . ?
C18 C19 C20 121.4(5) . . ?
C19 C20 C21 116.4(5) . . ?
C19 C20 H20 121.8 . . ?
C21 C20 H20 121.8 . . ?
C16 C21 C20 122.4(5) . . ?
C16 C21 C11 112.2(4) . . ?
C20 C21 C11 125.4(4) . . ?
C23 C22 O7 127.6(4) . . ?
C23 C22 C27 123.0(4) . . ?
O7 C22 C27 109.3(5) . . ?
C22 C23 C24 117.0(4) . . ?
C22 C23 H23 121.5 . . ?
C24 C23 H23 121.5 . . ?
C25 C24 C23 120.2(5) . . ?
C25 C24 C28 111.4(4) . . ?
C23 C24 C28 128.4(4) . . ?
C26 C25 C24 122.3(4) . . ?
C26 C25 C32 125.2(4) . . ?
C24 C25 C32 112.4(4) . . ?
C27 C26 C25 116.8(4) . . ?
C27 C26 H26 121.6 . . ?
C25 C26 H26 121.6 . . ?
O8 C27 C26 127.8(4) . . ?
O8 C27 C22 111.4(4) . . ?
C26 C27 C22 120.7(5) . . ?
C29 C28 C24 112.7(4) . . ?
C29 C28 C31 111.4(4) . . ?
C24 C28 C31 102.1(4) . . ?
C29 C28 C30 109.7(4) . . ?
C24 C28 C30 109.3(4) . . ?
C31 C28 C30 111.4(4) . . ?
C28 C29 H29A 109.5 . . ?
C28 C29 H29B 109.5 . . ?
H29A C29 H29B 109.5 . . ?
C28 C29 H29C 109.5 . . ?
H29A C29 H29C 109.5 . . ?
H29B C29 H29C 109.5 . . ?
C28 C30 H30A 109.5 . . ?
C28 C30 H30B 109.5 . . ?
H30A C30 H30B 109.5 . . ?
C28 C30 H30C 109.5 . . ?
H30A C30 H30C 109.5 . . ?
H30B C30 H30C 109.5 . . ?
C28 C31 C32 108.1(4) . . ?
C28 C31 H31A 110.1 . . ?
C32 C31 H31A 110.1 . . ?
C28 C31 H31B 110.1 . . ?
C32 C31 H31B 110.1 . . ?
H31A C31 H31B 108.4 . . ?
C42 C32 C25 111.4(3) . . ?
C42 C32 C33 101.6(3) . . ?
C25 C32 C33 113.9(4) . . ?
C42 C32 C31 113.8(4) . . ?
C25 C32 C31 101.0(4) . . ?
C33 C32 C31 115.5(4) . . ?
C42 C32 B2 100.3(2) . . ?
C25 C32 B2 11.8(2) . . ?
C33 C32 B2 114.2(3) . . ?
C31 C32 B2 110.2(2) . . ?
C42 C32 B3 10.83(19) . . ?
C25 C32 B3 101.8(2) . . ?
C33 C32 B3 110.8(2) . . ?
C31 C32 B3 112.6(3) . . ?
B2 C32 B3 91.02(9) . . ?
C32 C33 C34 108.3(4) . . ?
C32 C33 H33A 110.0 . . ?
C34 C33 H33A 110.0 . . ?
C32 C33 H33B 110.0 . . ?
C34 C33 H33B 110.0 . . ?
H33A C33 H33B 108.4 . . ?
C35 C34 C37 112.3(4) . . ?
C35 C34 C36 110.3(4) . . ?
C37 C34 C36 109.9(4) . . ?
C35 C34 C33 111.3(4) . . ?
C37 C34 C33 101.2(3) . . ?
C36 C34 C33 111.5(4) . . ?
C34 C35 H35A 109.5 . . ?
C34 C35 H35B 109.5 . . ?
H35A C35 H35B 109.5 . . ?
C34 C35 H35C 109.5 . . ?
H35A C35 H35C 109.5 . . ?
H35B C35 H35C 109.5 . . ?
C34 C36 H36A 109.5 . . ?
C34 C36 H36B 109.5 . . ?
H36A C36 H36B 109.5 . . ?
C34 C36 H36C 109.5 . . ?
H36A C36 H36C 109.5 . . ?
H36B C36 H36C 109.5 . . ?
C42 C37 C38 120.8(4) . . ?
C42 C37 C34 111.3(4) . . ?
C38 C37 C34 127.8(4) . . ?
C39 C38 C37 116.7(4) . . ?
C39 C38 H38 121.6 . . ?
C37 C38 H38 121.6 . . ?
C38 C39 O10 128.0(4) . . ?
C38 C39 C40 122.1(4) . . ?
O10 C39 C40 110.0(3) . . ?
C41 C40 O9 128.0(4) . . ?
C41 C40 C39 121.7(4) . . ?
O9 C40 C39 110.2(4) . . ?
C40 C41 C42 116.7(4) . . ?
C40 C41 H41 121.7 . . ?
C42 C41 H41 121.7 . . ?
C37 C42 C41 121.9(4) . . ?
C37 C42 C32 112.2(4) . . ?
C41 C42 C32 125.8(4) . . ?
C48 C43 O12 127.5(4) . . ?
C48 C43 C44 122.4(4) . . ?
O12 C43 C44 110.1(4) . . ?
C45 C44 O11 127.5(4) . . ?
C45 C44 C43 121.8(4) . . ?
O11 C44 C43 110.7(4) . . ?
C44 C45 C46 116.7(4) . . ?
C44 C45 H45 121.7 . . ?
C46 C45 H45 121.7 . . ?
C47 C46 C45 121.3(4) . . ?
C47 C46 C49 111.1(4) . . ?
C45 C46 C49 127.6(4) . . ?
C46 C47 C48 121.6(4) . . ?
C46 C47 C53 111.6(4) . . ?
C48 C47 C53 126.6(4) . . ?
C43 C48 C47 116.2(4) . . ?
C43 C48 H48 121.9 . . ?
C47 C48 H48 121.9 . . ?
C46 C49 C50 113.5(4) . . ?
C46 C49 C51 109.6(3) . . ?
C50 C49 C51 108.7(4) . . ?
C46 C49 C52 100.4(3) . . ?
C50 C49 C52 112.4(3) . . ?
C51 C49 C52 112.1(3) . . ?
C49 C50 H50A 109.5 . . ?
C49 C50 H50B 109.5 . . ?
H50A C50 H50B 109.5 . . ?
C49 C50 H50C 109.5 . . ?
H50A C50 H50C 109.5 . . ?
H50B C50 H50C 109.5 . . ?
C49 C51 H51A 109.5 . . ?
C49 C51 H51B 109.5 . . ?
H51A C51 H51B 109.5 . . ?
C49 C51 H51C 109.5 . . ?
H51A C51 H51C 109.5 . . ?
H51B C51 H51C 109.5 . . ?
C53 C52 C49 108.1(3) . . ?
C53 C52 H52A 110.1 . . ?
C49 C52 H52A 110.1 . . ?
C53 C52 H52B 110.1 . . ?
C49 C52 H52B 110.1 . . ?
H52A C52 H52B 108.4 . . ?
C63 C53 C47 112.5(3) . . ?
C63 C53 C52 113.3(3) . . ?
C47 C53 C52 100.5(3) . . ?
C63 C53 C54 101.4(3) . . ?
C47 C53 C54 114.5(3) . . ?
C52 C53 C54 115.2(3) . . ?
C63 C53 B1 10.84(19) . . ?
C47 C53 B1 102.1(2) . . ?
C52 C53 B1 113.9(2) . . ?
C54 C53 B1 109.7(2) . . ?
C63 C53 B3 101.4(2) . . ?
C47 C53 B3 11.5(2) . . ?
C52 C53 B3 108.4(2) . . ?
C54 C53 B3 116.2(2) . . ?
B1 C53 B3 91.21(9) . . ?
C53 C54 C55 107.6(3) . . ?
C53 C54 H54A 110.2 . . ?
C55 C54 H54A 110.2 . . ?
C53 C54 H54B 110.2 . . ?
C55 C54 H54B 110.2 . . ?
H54A C54 H54B 108.5 . . ?
C58 C55 C57 112.6(4) . . ?
C58 C55 C56 110.0(4) . . ?
C57 C55 C56 109.5(4) . . ?
C58 C55 C54 101.1(3) . . ?
C57 C55 C54 111.4(4) . . ?
C56 C55 C54 112.0(4) . . ?
C55 C56 H56A 109.5 . . ?
C55 C56 H56B 109.5 . . ?
H56A C56 H56B 109.5 . . ?
C55 C56 H56C 109.5 . . ?
H56A C56 H56C 109.5 . . ?
H56B C56 H56C 109.5 . . ?
C55 C57 H57A 109.5 . . ?
C55 C57 H57B 109.5 . . ?
H57A C57 H57B 109.5 . . ?
C55 C57 H57C 109.5 . . ?
H57A C57 H57C 109.5 . . ?
H57B C57 H57C 109.5 . . ?
C63 C58 C59 120.2(4) . . ?
C63 C58 C55 111.3(4) . . ?
C59 C58 C55 128.5(4) . . ?
C60 C59 C58 117.1(4) . . ?
C60 C59 H59 121.5 . . ?
C58 C59 H59 121.5 . . ?
C59 C60 O2 127.6(4) . . ?
C59 C60 C61 122.4(4) . . ?
O2 C60 C61 110.0(3) . . ?
O1 C61 C62 127.1(4) . . ?
O1 C61 C60 111.1(4) . . ?
C62 C61 C60 121.7(4) . . ?
C61 C62 C63 116.2(4) . . ?
C61 C62 H62 121.9 . . ?
C63 C62 H62 121.9 . . ?
C58 C63 C62 122.4(4) . . ?
C58 C63 C53 111.0(3) . . ?
C62 C63 C53 126.5(4) . . ?
N1 C70 C71 106.7(5) . . ?
N1 C70 H70A 110.4 . . ?
C71 C70 H70A 110.4 . . ?
N1 C70 H70B 110.4 . . ?
C71 C70 H70B 110.4 . . ?
H70A C70 H70B 108.6 . . ?
N2 C71 C70 114.2(6) . . ?
N2 C71 H71A 108.7 . . ?
C70 C71 H71A 108.7 . . ?
N2 C71 H71B 108.7 . . ?
C70 C71 H71B 108.7 . . ?
H71A C71 H71B 107.6 . . ?
C73 C72 N1 107.2(5) . . ?
C73 C72 O1 96.4(4) . . ?
N1 C72 O1 126.0(4) . . ?
C73 C72 H72A 110.3 . . ?
N1 C72 H72A 110.3 . . ?
O1 C72 H72A 105.5 . . ?
C73 C72 H72B 110.3 . . ?
N1 C72 H72B 110.3 . . ?
O1 C72 H72B 17.4 . . ?
H72A C72 H72B 108.5 . . ?
N2 C73 C72 112.1(5) . . ?
N2 C73 O12 85.6(3) . . ?
C72 C73 O12 143.0(6) . . ?
N2 C73 H73A 109.2 . . ?
C72 C73 H73A 109.2 . . ?
O12 C73 H73A 34.3 . . ?
N2 C73 H73B 109.2 . . ?
C72 C73 H73B 109.2 . . ?
O12 C73 H73B 93.8 . . ?
H73A C73 H73B 107.9 . . ?
N1 C74 C75 106.4(5) . . ?
N1 C74 O8 110.3(3) . . ?
C75 C74 O8 94.4(4) . . ?
N1 C74 H74A 110.4 . . ?
C75 C74 H74A 110.4 . . ?
O8 C74 H74A 122.8 . . ?
N1 C74 H74B 110.4 . . ?
C75 C74 H74B 110.4 . . ?
O8 C74 H74B 17.5 . . ?
H74A C74 H74B 108.6 . . ?
N2 C75 C74 112.6(5) . . ?
N2 C75 H75A 109.1 . . ?
C74 C75 H75A 109.1 . . ?
N2 C75 H75B 109.1 . . ?
C74 C75 H75B 109.1 . . ?
H75A C75 H75B 107.8 . . ?
N4 C80 C81 110.4(5) . . ?
N4 C80 H80A 109.6 . . ?
C81 C80 H80A 109.6 . . ?
N4 C80 H80B 109.6 . . ?
C81 C80 H80B 109.6 . . ?
H80A C80 H80B 108.1 . . ?
N3 C81 C80 108.7(5) . . ?
N3 C81 H81A 109.9 . . ?
C80 C81 H81A 109.9 . . ?
N3 C81 H81B 109.9 . . ?
C80 C81 H81B 109.9 . . ?
H81A C81 H81B 108.3 . . ?
N4 C82 C83 110.9(5) . . ?
N4 C82 H82A 109.5 . . ?
C83 C82 H82A 109.5 . . ?
N4 C82 H82B 109.5 . . ?
C83 C82 H82B 109.5 . . ?
H82A C82 H82B 108.1 . . ?
N3 C83 C82 109.2(5) . . ?
N3 C83 H83A 109.8 . . ?
C82 C83 H83A 109.8 . . ?
N3 C83 H83B 109.8 . . ?
C82 C83 H83B 109.8 . . ?
H83A C83 H83B 108.3 . . ?
N4 C84 C85 110.3(5) . . ?
N4 C84 H84A 109.6 . . ?
C85 C84 H84A 109.6 . . ?
N4 C84 H84B 109.6 . . ?
C85 C84 H84B 109.6 . . ?
H84A C84 H84B 108.1 . . ?
N3 C85 C84 108.6(5) . . ?
N3 C85 H85A 110.0 . . ?
C84 C85 H85A 110.0 . . ?
N3 C85 H85B 110.0 . . ?
C84 C85 H85B 110.0 . . ?
H85A C85 H85B 108.3 . . ?
N6 C86 C87 111.8(4) . . ?
N6 C86 H86A 109.3 . . ?
C87 C86 H86A 109.3 . . ?
N6 C86 H86B 109.3 . . ?
C87 C86 H86B 109.3 . . ?
H86A C86 H86B 107.9 . . ?
C86 C87 N5 109.0(4) . . ?
C86 C87 H87A 109.9 . . ?
N5 C87 H87A 109.9 . . ?
C86 C87 H87B 109.9 . . ?
N5 C87 H87B 109.9 . . ?
H87A C87 H87B 108.3 . . ?
N6 C88 C89 110.8(5) . . ?
N6 C88 H88A 109.5 . . ?
C89 C88 H88A 109.5 . . ?
N6 C88 H88B 109.5 . . ?
C89 C88 H88B 109.5 . . ?
H88A C88 H88B 108.1 . . ?
N5 C89 C88 108.5(5) . . ?
N5 C89 H89A 110.0 . . ?
C88 C89 H89A 110.0 . . ?
N5 C89 H89B 110.0 . . ?
C88 C89 H89B 110.0 . . ?
H89A C89 H89B 108.4 . . ?
N6 C90 C91 112.1(5) . . ?
N6 C90 H90A 109.2 . . ?
C91 C90 H90A 109.2 . . ?
N6 C90 H90B 109.2 . . ?
C91 C90 H90B 109.2 . . ?
H90A C90 H90B 107.9 . . ?
N5 C91 C90 107.2(5) . . ?
N5 C91 H91A 110.3 . . ?
C90 C91 H91A 110.3 . . ?
N5 C91 H91B 110.3 . . ?
C90 C91 H91B 110.3 . . ?
H91A C91 H91B 108.5 . . ?
O4 B1 O3 105.8(4) . . ?
O4 B1 O1 112.0(4) . . ?
O3 B1 O1 112.6(4) . . ?
O4 B1 O2 110.9(4) . . ?
O3 B1 O2 112.1(4) . . ?
O1 B1 O2 103.6(3) . . ?
O5 B2 O7 110.9(5) . . ?
O5 B2 O8 113.6(4) . . ?
O7 B2 O8 104.6(4) . . ?
O5 B2 O6 104.5(4) . . ?
O7 B2 O6 112.9(4) . . ?
O8 B2 O6 110.6(5) . . ?
O10 B3 O9 105.2(4) . . ?
O10 B3 O11 114.3(4) . . ?
O9 B3 O11 110.4(4) . . ?
O10 B3 O12 111.7(4) . . ?
O9 B3 O12 111.2(4) . . ?
O11 B3 O12 104.2(4) . . ?
C100 O15 C96 99.7(12) . . ?
C94 C92 O14 120.2(12) . . ?
O14 C92 C93 98.8(7) . . ?
O15 C96 C97 111.7(11) . . ?
C98 C99 C100 100.0(11) . . ?
C98 O17 C116 107.3(11) . 1_556 ?
O17 C98 C97 94.9(14) . . ?
O17 C98 C99 139.0(15) . . ?
C97 C98 C99 109.1(15) . . ?
C101 C102 C103 111(3) . . ?
C103 C102 C105 125(2) . . ?
C101 C102 C107 105(3) . . ?
C103 C102 C107 118(2) . . ?
C105 C102 O16 103.2(17) . . ?
C107 C102 O16 143.2(19) . . ?
C98 C97 C96 119.0(15) . . ?
C102 C101 O16 106(3) . . ?
C102 C101 C113 108(3) . . ?
O16 C101 C113 111(2) . . ?
C105 C101 C103 97(2) . . ?
C107 C105 C101 109(3) . . ?
C106 C105 C101 115(3) . . ?
C107 C105 C113 112(3) . . ?
C106 C105 C102 117(3) . . ?
C99 C100 C96 101.1(9) . . ?
C112 C106 C105 114(3) . . ?
C114 C106 C105 119(3) . . ?
C112 C106 C113 101(2) . . ?
C113 C106 C107 97(2) . . ?
C108 C107 C106 104(3) . . ?
C106 C107 C102 98(2) . . ?
C102 C107 C104 101(2) . 2 ?
C103 C104 C108 122(4) . 2 ?
C106 C113 C101 112(2) . . ?
C114 C113 C105 107(3) . . ?
C101 C113 C112 128.4(19) . . ?
C113 C114 C112 101(3) . . ?
C109 C110 C115 124.7(12) . . ?
C111 C110 C115 108.1(14) 2_665 . ?
C111 C110 O19 106.2(18) 2_665 . ?
C110 C109 O18 117.1(12) . . ?
C111 C109 O18 95.7(13) 2_665 . ?
C111 C109 O19 91.3(17) 2_665 . ?
C104 C103 C102 120(4) . . ?
C93 C94 C92 104.6(18) . . ?

loop_
_geom_bond_atom_site_label_1
_geom_bond_atom_site_label_2
_geom_bond_distance
_geom_bond_site_symmetry_2
_geom_bond_publ_flag
O1 C61 1.362(4) . ?
O1 B1 1.487(6) . ?
O1 C72 3.279(7) . ?
O2 C60 1.380(5) . ?
O2 B1 1.509(5) . ?
O3 C2 1.376(5) . ?
O3 B1 1.474(6) . ?
O4 C1 1.373(5) . ?
O4 B1 1.473(6) . ?
O5 C19 1.355(5) . ?
O5 B2 1.471(6) . ?
O6 C18 1.386(5) . ?
O6 B2 1.495(7) . ?
O7 C22 1.372(5) . ?
O7 B2 1.480(7) . ?
O8 C27 1.354(6) . ?
O8 B2 1.486(6) . ?
O8 C74 3.353(6) . ?
O9 C40 1.368(5) . ?
O9 B3 1.491(6) . ?
O10 C39 1.370(5) . ?
O10 B3 1.460(6) . ?
O11 C44 1.374(4) . ?
O11 B3 1.493(6) . ?
O12 C43 1.381(5) . ?
O12 B3 1.494(6) . ?
O12 C73 3.391(7) . ?
O13 H13A 0.92(2) . ?
O13 H13B 0.92(2) . ?
N1 C70 1.470(7) . ?
N1 C72 1.497(7) . ?
N1 C74 1.501(6) . ?
N1 H1 0.9300 . ?
N2 C71 1.433(7) . ?
N2 C75 1.454(7) . ?
N2 C73 1.481(8) . ?
N3 C83 1.482(7) . ?
N3 C81 1.516(6) . ?
N3 C85 1.516(7) . ?
N4 C80 1.471(7) . ?
N4 C82 1.480(7) . ?
N4 C84 1.489(6) . ?
N4 H4 0.9300 . ?
N5 C91 1.481(7) . ?
N5 C89 1.500(7) . ?
N5 C87 1.506(6) . ?
N5 H5 0.9300 . ?
N6 C90 1.439(8) . ?
N6 C88 1.461(8) . ?
N6 C86 1.473(6) . ?
C1 C2 1.382(6) . ?
C1 C6 1.386(6) . ?
C2 C3 1.395(6) . ?
C3 C4 1.399(6) . ?
C3 H3 0.9500 . ?
C4 C5 1.382(6) . ?
C4 C7 1.512(6) . ?
C5 C6 1.397(6) . ?
C5 C11 1.517(6) . ?
C6 H6 0.9500 . ?
C7 C8 1.528(7) . ?
C7 C9 1.542(6) . ?
C7 C10 1.557(7) . ?
C8 H8A 0.9800 . ?
C8 H8B 0.9800 . ?
C8 H8C 0.9800 . ?
C9 H9A 0.9800 . ?
C9 H9B 0.9800 . ?
C9 H9C 0.9800 . ?
C10 C11 1.543(6) . ?
C10 H10A 0.9900 . ?
C10 H10B 0.9900 . ?
C11 C21 1.529(6) . ?
C11 C12 1.558(7) . ?
C11 B1 6.055(7) . ?
C11 B2 6.090(8) . ?
C12 C13 1.534(7) . ?
C12 H12A 0.9900 . ?
C12 H12B 0.9900 . ?
C13 C16 1.517(7) . ?
C13 C15 1.538(7) . ?
C13 C14 1.551(6) . ?
C14 H14A 0.9800 . ?
C14 H14B 0.9800 . ?
C14 H14C 0.9800 . ?
C15 H15A 0.9800 . ?
C15 H15B 0.9800 . ?
C15 H15C 0.9800 . ?
C16 C21 1.363(6) . ?
C16 C17 1.412(6) . ?
C17 C18 1.395(7) . ?
C17 H17 0.9500 . ?
C18 C19 1.371(6) . ?
C19 C20 1.392(6) . ?
C20 C21 1.407(6) . ?
C20 H20 0.9500 . ?
C22 C23 1.371(7) . ?
C22 C27 1.398(6) . ?
C23 C24 1.414(6) . ?
C23 H23 0.9500 . ?
C24 C25 1.398(6) . ?
C24 C28 1.516(7) . ?
C25 C26 1.398(6) . ?
C25 C32 1.530(6) . ?
C26 C27 1.397(6) . ?
C26 H26 0.9500 . ?
C28 C29 1.498(7) . ?
C28 C31 1.557(6) . ?
C28 C30 1.559(6) . ?
C29 H29A 0.9800 . ?
C29 H29B 0.9800 . ?
C29 H29C 0.9800 . ?
C30 H30A 0.9800 . ?
C30 H30B 0.9800 . ?
C30 H30C 0.9800 . ?
C31 C32 1.573(7) . ?
C31 H31A 0.9900 . ?
C31 H31B 0.9900 . ?
C32 C42 1.529(6) . ?
C32 C33 1.547(6) . ?
C32 B2 6.077(7) . ?
C32 B3 6.080(7) . ?
C33 C34 1.559(6) . ?
C33 H33A 0.9900 . ?
C33 H33B 0.9900 . ?
C34 C35 1.526(7) . ?
C34 C37 1.534(6) . ?
C34 C36 1.542(6) . ?
C35 H35A 0.9800 . ?
C35 H35B 0.9800 . ?
C35 H35C 0.9800 . ?
C36 H36A 0.9800 . ?
C36 H36B 0.9800 . ?
C36 H36C 0.9800 . ?
C37 C42 1.381(6) . ?
C37 C38 1.411(5) . ?
C38 C39 1.364(6) . ?
C38 H38 0.9500 . ?
C39 C40 1.403(6) . ?
C40 C41 1.366(5) . ?
C41 C42 1.401(6) . ?
C41 H41 0.9500 . ?
C43 C48 1.379(5) . ?
C43 C44 1.397(6) . ?
C44 C45 1.370(6) . ?
C45 C46 1.414(5) . ?
C45 H45 0.9500 . ?
C46 C47 1.388(6) . ?
C46 C49 1.514(6) . ?
C47 C48 1.404(6) . ?
C47 C53 1.537(5) . ?
C48 H48 0.9500 . ?
C49 C50 1.535(6) . ?
C49 C51 1.547(5) . ?
C49 C52 1.550(5) . ?
C50 H50A 0.9800 . ?
C50 H50B 0.9800 . ?
C50 H50C 0.9800 . ?
C51 H51A 0.9800 . ?
C51 H51B 0.9800 . ?
C51 H51C 0.9800 . ?
C52 C53 1.541(6) . ?
C52 H52A 0.9900 . ?
C52 H52B 0.9900 . ?
C53 C63 1.527(5) . ?
C53 C54 1.546(5) . ?
C53 B1 6.097(6) . ?
C53 B3 6.104(6) . ?
C54 C55 1.549(5) . ?
C54 H54A 0.9900 . ?
C54 H54B 0.9900 . ?
C55 C58 1.524(5) . ?
C55 C57 1.531(6) . ?
C55 C56 1.548(6) . ?
C56 H56A 0.9800 . ?
C56 H56B 0.9800 . ?
C56 H56C 0.9800 . ?
C57 H57A 0.9800 . ?
C57 H57B 0.9800 . ?
C57 H57C 0.9800 . ?
C58 C63 1.396(6) . ?
C58 C59 1.408(5) . ?
C59 C60 1.372(5) . ?
C59 H59 0.9500 . ?
C60 C61 1.391(6) . ?
C61 C62 1.384(5) . ?
C62 C63 1.398(5) . ?
C62 H62 0.9500 . ?
C70 C71 1.485(8) . ?
C70 H70A 0.9900 . ?
C70 H70B 0.9900 . ?
C71 H71A 0.9900 . ?
C71 H71B 0.9900 . ?
C72 C73 1.496(8) . ?
C72 H72A 0.9900 . ?
C72 H72B 0.9900 . ?
C73 H73A 0.9900 . ?
C73 H73B 0.9900 . ?
C74 C75 1.502(7) . ?
C74 H74A 0.9900 . ?
C74 H74B 0.9900 . ?
C75 H75A 0.9900 . ?
C75 H75B 0.9900 . ?
C80 C81 1.519(7) . ?
C80 H80A 0.9900 . ?
C80 H80B 0.9900 . ?
C81 H81A 0.9900 . ?
C81 H81B 0.9900 . ?
C82 C83 1.506(9) . ?
C82 H82A 0.9900 . ?
C82 H82B 0.9900 . ?
C83 H83A 0.9900 . ?
C83 H83B 0.9900 . ?
C84 C85 1.518(8) . ?
C84 H84A 0.9900 . ?
C84 H84B 0.9900 . ?
C85 H85A 0.9900 . ?
C85 H85B 0.9900 . ?
C86 C87 1.498(7) . ?
C86 H86A 0.9900 . ?
C86 H86B 0.9900 . ?
C87 H87A 0.9900 . ?
C87 H87B 0.9900 . ?
C88 C89 1.536(8) . ?
C88 H88A 0.9900 . ?
C88 H88B 0.9900 . ?
C89 H89A 0.9900 . ?
C89 H89B 0.9900 . ?
C90 C91 1.550(7) . ?
C90 H90A 0.9900 . ?
C90 H90B 0.9900 . ?
C91 H91A 0.9900 . ?
C91 H91B 0.9900 . ?
O14 C92 1.463(10) . ?
O16 C101 1.30(2) . ?
O15 C100 1.125(18) . ?
O15 C96 1.436(12) . ?
C96 C97 1.61(2) . ?
C99 C98 1.524(18) . ?
C99 C100 1.67(2) . ?
O17 C98 1.376(16) . ?
O17 C116 1.622(16) 1_556 ?
C117 O20 1.24(2) . ?
C98 C97 1.41(2) . ?
C95 C94 1.528(19) . ?
C102 C101 1.09(3) . ?
C102 C103 1.27(4) . ?
C102 C105 1.66(4) . ?
C101 C105 1.51(4) . ?
C101 C113 1.54(4) . ?
C105 C107 1.25(4) . ?
C105 C106 1.38(4) . ?
C105 C113 1.55(4) . ?
C106 C113 1.40(3) . ?
C107 C108 1.40(4) . ?
C104 C103 1.27(4) . ?
C104 C108 1.53(4) 2 ?
C108 C104 1.53(4) 2 ?
C112 C114 1.32(3) . ?
C110 C109 1.246(15) . ?
C110 C111 1.40(3) 2_665 ?
C110 C115 1.413(13) . ?
C110 O19 1.44(3) . ?
C109 C111 1.38(3) 2_665 ?
C111 C109 1.38(3) 2_665 ?
C111 C110 1.40(3) 2_665 ?
